data_7236748
loop_
_publ_author_name
'M&#x2019;hamedi, Ahmed'
'Fox, Mark A.'
'Batsanov, Andrei S.'
'Al-Attar, Hameed A.'
'Monkman, Andrew P.'
'Bryce, Martin R.'

_publ_section_title
;
 Bright green PhOLEDs using cyclometalated diiridium(iii) complexes with
 bridging oxamidato ligands as phosphorescent dopants
;
_journal_issue 27
_journal_name_full 'Journal of Materials Chemistry C'
_journal_page_first 6777
_journal_paper_doi 10.1039/C7TC00628D
_journal_volume 5
_journal_year 2017
_chemical_formula_moiety 'C82 H74 Ir2 N6 O2,C6 H14'
_chemical_formula_sum 'C88 H88 Ir2 N6 O2'
_chemical_formula_weight 1646.04
_chemical_name_systematic
'Tetrakis[2-phenyl-4-(2,4,6-trimethylphenyl)pyridine-C2,N?]-bis(?-oxamidato-N,N?,O,O?)diiridium(III) '
_space_group_crystal_system monoclinic
_space_group_IT_number 15
_space_group_name_Hall '-I 2ya'
_space_group_name_H-M_alt 'I 1 2/a 1'
_atom_sites_solution_hydrogens geom
_atom_sites_solution_primary direct
_atom_sites_solution_secondary difmap
_audit_creation_date 2016-12-18
_audit_creation_method
;
Olex2 1.2-beta
(compiled 2016.11.30 svn.r3356 for OlexSys, GUI svn.r5269)
;
_audit_update_record
;
2016-12-19 deposited with the CCDC.
2017-06-21 downloaded from the CCDC.
;
_cell_angle_alpha 90
_cell_angle_beta 92.237(2)
_cell_angle_gamma 90
_cell_formula_units_Z 4
_cell_length_a 15.122(3)
_cell_length_b 24.292(4)
_cell_length_c 19.265(5)
_cell_measurement_reflns_used 9392
_cell_measurement_temperature 100(2)
_cell_measurement_theta_max 29.51
_cell_measurement_theta_min 2.30
_cell_volume 7071(3)
_computing_cell_refinement 'Rigaku CrystalClear (Rigaku Inc., 2008)'
_computing_data_collection 'Rigaku CrystalClear (Rigaku Inc., 2008)'
_computing_data_reduction
;
Rigaku CrystalClear (Rigaku Inc., 2008), then transformed to Bruker format 
using APEX2 
;
_computing_molecular_graphics 'Olex2 (Dolomanov et al., 2009)'
_computing_publication_material 'Olex2 (Dolomanov et al., 2009)'
_computing_structure_refinement 'ShelXL 2014/7 multi-CPU version (Sheldrick, 2015)'
_computing_structure_solution 'SHELXS 2013/1 (Sheldrick, 2008)'
_diffrn_ambient_temperature 100(2)
_diffrn_detector_area_resol_mean 0.0350
_diffrn_measured_fraction_theta_full 0.986
_diffrn_measured_fraction_theta_max 0.951
_diffrn_measurement_device 'CrystalLogic Kappa (4 circle)'
_diffrn_measurement_device_type 'Kappa Rigaku Saturn724+'
_diffrn_measurement_method 'thick-slice \w scans'
_diffrn_radiation_collimation '0.3 x 1.5 Double Pinhole'
_diffrn_radiation_monochromator 'double crystal silicon'
_diffrn_radiation_type synchrotron
_diffrn_radiation_wavelength 0.6889
_diffrn_reflns_av_R_equivalents 0.0438
_diffrn_reflns_av_unetI/netI 0.0419
_diffrn_reflns_Laue_measured_fraction_full 0.986
_diffrn_reflns_Laue_measured_fraction_max 0.951
_diffrn_reflns_limit_h_max 21
_diffrn_reflns_limit_h_min -21
_diffrn_reflns_limit_k_max 34
_diffrn_reflns_limit_k_min -34
_diffrn_reflns_limit_l_max 22
_diffrn_reflns_limit_l_min -27
_diffrn_reflns_number 42109
_diffrn_reflns_point_group_measured_fraction_full 0.986
_diffrn_reflns_point_group_measured_fraction_max 0.951
_diffrn_reflns_theta_full 24.415
_diffrn_reflns_theta_max 29.559
_diffrn_reflns_theta_min 1.538
_diffrn_source Synchrotron
_diffrn_source_type 'Undulator, I19, DLS, RAL'
_diffrn_standards_number 0
_exptl_absorpt_coefficient_mu 3.481
_exptl_absorpt_correction_T_max 1.0000
_exptl_absorpt_correction_T_min 0.7388
_exptl_absorpt_correction_type multi-scan
_exptl_absorpt_process_details
;
SADABS-2012/1 (Bruker,2012) was used for absorption correction.
wR2(int) was 0.1052 before and 0.0523 after correction.
The Ratio of minimum to maximum transmission is 0.7388.
The \l/2 correction factor is Not present.
;
_exptl_crystal_colour yellow
_exptl_crystal_density_diffrn 1.546
_exptl_crystal_description block
_exptl_crystal_F_000 3312
_exptl_crystal_preparation ', Luminescent'
_exptl_crystal_recrystallization_method 'Re-crystallisation from solvent: hexane'
_exptl_crystal_size_max 0.05
_exptl_crystal_size_mid 0.025
_exptl_crystal_size_min 0.02
_refine_diff_density_max 1.703
_refine_diff_density_min -1.868
_refine_diff_density_rms 0.126
_refine_ls_extinction_coef 0.00021(3)
_refine_ls_extinction_expression Fc^*^=kFc[1+0.001xFc^2^\l^3^/sin(2\q)]^-1/4^
_refine_ls_extinction_method 'SHELXL-2014/7 (Sheldrick, 2014)'
_refine_ls_goodness_of_fit_ref 1.060
_refine_ls_hydrogen_treatment constr
_refine_ls_matrix_type full
_refine_ls_number_parameters 440
_refine_ls_number_reflns 10354
_refine_ls_number_restraints 10
_refine_ls_restrained_S_all 1.059
_refine_ls_R_factor_all 0.0495
_refine_ls_R_factor_gt 0.0340
_refine_ls_shift/su_max 0.005
_refine_ls_shift/su_mean 0.000
_refine_ls_structure_factor_coef Fsqd
_refine_ls_weighting_details 'w=1/[\s^2^(Fo^2^)+(0.0370P)^2^+13.9850P] where P=(Fo^2^+2Fc^2^)/3'
_refine_ls_weighting_scheme calc
_refine_ls_wR_factor_gt 0.0776
_refine_ls_wR_factor_ref 0.0830
_reflns_Friedel_coverage 0.000
_reflns_number_gt 7944
_reflns_number_total 10354
_reflns_threshold_expression 'I > 2\s(I)'
_cod_data_source_file c7tc00628d2.cif
_cod_data_source_block 5
_cod_database_code 7236748
_shelx_space_group_comment
;
The symmetry employed for this shelxl refinement is uniquely defined
by the following loop, which should always be used as a source of
symmetry information in preference to the above space-group names.
They are only intended as comments.
;
_shelx_estimated_absorpt_t_max 0.934
_shelx_estimated_absorpt_t_min 0.845
_olex2_refinement_description
;
1. Fixed Uiso
 At 1.2 times of:
  All C(H) groups, All N(H) groups
 At 1.5 times of:
  All C(H,H,H) groups, All C(H,H,H,H,H,H) groups
2. Restrained distances
 C26A-C27 \\sim C26B-C27
 with sigma of 0.02
 C26A-C25A \\sim C26B-C25B
 with sigma of 0.02
 C9-C24A \\sim C9-C24B
 with sigma of 0.02
 C25A-C24A \\sim C25B-C24B
 with sigma of 0.02
 C29-C24B \\sim C29-C24A
 with sigma of 0.02
 C30B-C25B \\sim C25A-C30A
 with sigma of 0.02
 Ir_$1-O2 \\sim Ir-O1
 with sigma of 0.02
 O1-C23 \\sim O2-C23
 with sigma of 0.02
 N1-C23 \\sim N2-C23
 with sigma of 0.02
 Ir_$1-N2 \\sim Ir-N1
 with sigma of 0.02
3. Uiso/Uaniso restraints and constraints
Uanis(C30A) = Uanis(C30B)
Uanis(C25A) = Uanis(C25B)
Uanis(C26A) = Uanis(C26B)
Uiso(C24B) = Uiso(C24B)
Uanis(N1) = Uanis(O1)
Uanis(O2) = Uanis(N2)
4. Others
 Uiso(H31A)=Uiso(H31B)=Uiso(H31C)=FVAR(1)
 Uiso(H32A)=Uiso(H32B)=Uiso(H32C)=FVAR(2)
 Uiso(H39A)=Uiso(H39B)=Uiso(H39C)=FVAR(3)
 Uiso(H41A)=Uiso(H41B)=Uiso(H41C)=FVAR(4)
 Sof(C24B)=Sof(C25B)=Sof(C26B)=Sof(H26B)=Sof(C30B)=Sof(H30D)=Sof(H30E)=
 Sof(H30F)=1-FVAR(5)
 Sof(C24A)=Sof(C25A)=Sof(C26A)=Sof(H26A)=Sof(C30A)=Sof(H30A)=Sof(H30B)=
 Sof(H30C)=FVAR(5)
 Sof(O2)=Sof(N1)=Sof(H1N)=1-FVAR(6)
 Sof(O1)=Sof(N2)=Sof(H2N)=FVAR(6)
 Fixed Sof: H40D(0.5) H40E(0.5) H40F(0.5) H40A(0.5) H40B(0.5) H40C(0.5)
5.a Riding coordinates:
 N2(H2N), N1(H1N), C2(H2), C3(H3), C4(H4), C5(H5), C8(H8), C10(H10), C11(H11),
 C13(H13), C14(H14), C15(H15), C16(H16), C19(H19), C21(H21), C22(H22), C28(H28),
  C35(H35), C37(H37), C40(H40D,H40E,H40F,H40A,H40B,H40C), C26A(H26A), C30A(H30A,
 H30B,H30C), C26B(H26B), C30B(H30D,H30E,H30F)
5.b Rotating group:
 C31(H31A,H31B,H31C), C32(H32A,H32B,H32C), C39(H39A,H39B,H39C), C41(H41A,H41B,
 H41C)
;
_shelx_shelxl_version_number 2014/7
_olex2_submission_special_instructions 'No special instructions were received'

loop_
_space_group_symop_operation_xyz
'x, y, z'
'-x+1/2, y, -z'
'x+1/2, y+1/2, z+1/2'
'-x+1, y+1/2, -z+1/2'
'-x, -y, -z'
'x-1/2, -y, z'
'-x+1/2, -y+1/2, -z+1/2'
'x, -y+1/2, z+1/2'

loop_
_atom_site_label
_atom_site_type_symbol
_atom_site_fract_x
_atom_site_fract_y
_atom_site_fract_z
_atom_site_U_iso_or_equiv
_atom_site_adp_type
_atom_site_occupancy
_atom_site_site_symmetry_order
_atom_site_calc_flag
_atom_site_refinement_flags_posn
_atom_site_refinement_flags_occupancy
_atom_site_disorder_assembly
_atom_site_disorder_group
Ir Ir 0.38497(2) 0.57740(2) 0.60701(2) 0.02261(5) Uani 1 1 d D . . .
O1 O 0.2420(8) 0.5643(6) 0.5913(7) 0.0214(18) Uani 0.64(3) 1 d D P A 1
N2 N 0.1333(13) 0.5737(11) 0.5033(10) 0.021(2) Uani 0.64(3) 1 d D P A 1
H2N H 0.0876 0.5726 0.5303 0.026 Uiso 0.64(3) 1 d R P A 1
O2 O 0.1341(19) 0.5668(18) 0.5054(14) 0.021(2) Uani 0.36(3) 1 d D P A 2
N1 N 0.2448(19) 0.5738(12) 0.5914(16) 0.0214(18) Uani 0.36(3) 1 d D P A 2
H1N H 0.2111 0.5683 0.6270 0.026 Uiso 0.36(3) 1 d R P A 2
N3 N 0.3773(2) 0.66127(10) 0.60277(15) 0.0262(6) Uani 1 1 d . . . .
N4 N 0.40211(19) 0.49512(11) 0.62082(15) 0.0242(6) Uani 1 1 d . . . .
C1 C 0.5138(2) 0.59514(13) 0.61192(18) 0.0253(7) Uani 1 1 d . . . .
C2 C 0.5870(2) 0.55932(14) 0.61480(19) 0.0295(8) Uani 1 1 d . . . .
H2 H 0.5770 0.5208 0.6180 0.035 Uiso 1 1 d R . . .
C3 C 0.6737(3) 0.57875(16) 0.6134(2) 0.0351(8) Uani 1 1 d . . . .
H3 H 0.7218 0.5536 0.6151 0.042 Uiso 1 1 d R . . .
C4 C 0.6898(3) 0.63493(17) 0.6091(2) 0.0401(9) Uani 1 1 d . . . .
H4 H 0.7489 0.6480 0.6073 0.048 Uiso 1 1 d R . . .
C5 C 0.6203(3) 0.67189(15) 0.6077(2) 0.0343(8) Uani 1 1 d . . . .
H5 H 0.6315 0.7103 0.6048 0.041 Uiso 1 1 d R . . .
C6 C 0.5331(2) 0.65221(13) 0.61046(19) 0.0280(7) Uani 1 1 d . . . .
C7 C 0.4560(3) 0.68811(13) 0.61064(18) 0.0273(7) Uani 1 1 d . . . .
C8 C 0.4575(3) 0.74556(13) 0.6196(2) 0.0310(8) Uani 1 1 d . . . .
H8 H 0.5126 0.7640 0.6263 0.037 Uiso 1 1 d R . . .
C9 C 0.3795(3) 0.77556(14) 0.61874(19) 0.0354(9) Uani 1 1 d D . . .
C10 C 0.3005(3) 0.74687(14) 0.6067(2) 0.0340(9) Uani 1 1 d . . . .
H10 H 0.2458 0.7662 0.6037 0.041 Uiso 1 1 d R . . .
C11 C 0.3017(3) 0.69016(13) 0.59919(19) 0.0303(8) Uani 1 1 d . . . .
H11 H 0.2474 0.6712 0.5912 0.036 Uiso 1 1 d R . . .
C12 C 0.3868(2) 0.57473(13) 0.71151(18) 0.0239(7) Uani 1 1 d . . . .
C13 C 0.3687(3) 0.61645(15) 0.7579(2) 0.0324(8) Uani 1 1 d . . . .
H13 H 0.3586 0.6528 0.7411 0.039 Uiso 1 1 d R . . .
C14 C 0.3650(3) 0.60626(15) 0.8285(2) 0.0345(8) Uani 1 1 d . . . .
H14 H 0.3506 0.6354 0.8590 0.041 Uiso 1 1 d R . . .
C15 C 0.3819(3) 0.55394(16) 0.8555(2) 0.0372(9) Uani 1 1 d . . . .
H15 H 0.3797 0.5473 0.9040 0.045 Uiso 1 1 d R . . .
C16 C 0.4020(3) 0.51184(15) 0.8105(2) 0.0368(9) Uani 1 1 d . . . .
H16 H 0.4149 0.4761 0.8281 0.044 Uiso 1 1 d R . . .
C17 C 0.4036(2) 0.52162(13) 0.73916(19) 0.0285(8) Uani 1 1 d . . . .
C18 C 0.4150(2) 0.47817(13) 0.68778(18) 0.0259(7) Uani 1 1 d . . . .
C19 C 0.4324(2) 0.42274(13) 0.7026(2) 0.0272(7) Uani 1 1 d . . . .
H19 H 0.4474 0.4121 0.7490 0.033 Uiso 1 1 d R . . .
C20 C 0.4279(2) 0.38287(13) 0.65057(19) 0.0257(7) Uani 1 1 d . . . .
C21 C 0.4134(2) 0.40228(14) 0.5824(2) 0.0280(7) Uani 1 1 d . . . .
H21 H 0.4106 0.3770 0.5447 0.034 Uiso 1 1 d R . . .
C22 C 0.4035(2) 0.45753(13) 0.56990(19) 0.0269(7) Uani 1 1 d . . . .
H22 H 0.3971 0.4697 0.5231 0.032 Uiso 1 1 d R . . .
C23 C 0.2149(2) 0.56902(11) 0.52740(18) 0.0244(7) Uani 1 1 d D . . .
C27 C 0.3686(3) 0.94843(16) 0.6625(3) 0.0487(12) Uani 1 1 d D . . .
C28 C 0.3578(3) 0.91003(16) 0.7136(2) 0.0400(10) Uani 1 1 d . . . .
H28 H 0.3471 0.9221 0.7595 0.048 Uiso 1 1 d R . . .
C29 C 0.3618(3) 0.85392(14) 0.7002(2) 0.0322(8) Uani 1 1 d D . . .
C31 C 0.3600(4) 1.00930(16) 0.6786(3) 0.0680(17) Uani 1 1 d . . . .
H31A H 0.2971 1.0193 0.6799 0.126(16) Uiso 1 1 d GR . . .
H31B H 0.3879 1.0312 0.6425 0.126(16) Uiso 1 1 d GR . . .
H31C H 0.3893 1.0175 0.7239 0.126(16) Uiso 1 1 d GR . . .
C32 C 0.3466(4) 0.81323(19) 0.7574(2) 0.0500(12) Uani 1 1 d . . . .
H32A H 0.2895 0.7949 0.7489 0.059(9) Uiso 1 1 d GR . . .
H32B H 0.3464 0.8325 0.8022 0.059(9) Uiso 1 1 d GR . . .
H32C H 0.3941 0.7858 0.7586 0.059(9) Uiso 1 1 d GR . . .
C33 C 0.4315(2) 0.32280(13) 0.66700(19) 0.0275(7) Uani 1 1 d . . . .
C34 C 0.4791(3) 0.28619(13) 0.6257(2) 0.0309(8) Uani 1 1 d . . . .
C35 C 0.4729(3) 0.22996(14) 0.6378(2) 0.0327(8) Uani 1 1 d . . . .
H35 H 0.5058 0.2055 0.6102 0.039 Uiso 1 1 d R . . .
C36 C 0.4206(3) 0.20807(13) 0.6886(2) 0.0317(8) Uani 1 1 d . . . .
C37 C 0.3771(3) 0.24451(13) 0.7301(2) 0.0304(8) Uani 1 1 d . . . .
H37 H 0.3425 0.2304 0.7662 0.037 Uiso 1 1 d R . . .
C38 C 0.3818(2) 0.30164(13) 0.72088(19) 0.0283(8) Uani 1 1 d . . . .
C39 C 0.5406(3) 0.30519(15) 0.5708(2) 0.0393(10) Uani 1 1 d . . . .
H39A H 0.5865 0.2774 0.5647 0.050(8) Uiso 1 1 d GR . . .
H39B H 0.5682 0.3400 0.5852 0.050(8) Uiso 1 1 d GR . . .
H39C H 0.5069 0.3105 0.5268 0.050(8) Uiso 1 1 d GR . . .
C40 C 0.4094(3) 0.14647(14) 0.6974(2) 0.0379(9) Uani 1 1 d . . . .
H40D H 0.3834 0.1307 0.6545 0.057 Uiso 0.5 1 d R P B 2
H40E H 0.4672 0.1296 0.7078 0.057 Uiso 0.5 1 d R P B 2
H40F H 0.3702 0.1394 0.7358 0.057 Uiso 0.5 1 d R P B 2
H40A H 0.3466 0.1369 0.6909 0.057 Uiso 0.5 1 d R P C 1
H40B H 0.4437 0.1271 0.6629 0.057 Uiso 0.5 1 d R P C 1
H40C H 0.4305 0.1357 0.7442 0.057 Uiso 0.5 1 d R P C 1
C41 C 0.3304(3) 0.33629(14) 0.7707(2) 0.0357(9) Uani 1 1 d . . . .
H41A H 0.3714 0.3524 0.8057 0.054(8) Uiso 1 1 d GR . . .
H41B H 0.2873 0.3131 0.7937 0.054(8) Uiso 1 1 d GR . . .
H41C H 0.2993 0.3659 0.7451 0.054(8) Uiso 1 1 d GR . . .
C24A C 0.3853(4) 0.8358(2) 0.6351(3) 0.0274(13) Uiso 0.727(9) 1 d D P D 1
C25A C 0.4044(6) 0.8739(2) 0.5834(3) 0.0447(19) Uani 0.727(9) 1 d D P D 1
C26A C 0.3985(6) 0.9298(2) 0.5990(4) 0.054(2) Uani 0.727(9) 1 d D P D 1
H26A H 0.4175 0.9562 0.5663 0.065 Uiso 0.727(9) 1 d R P D 1
C30A C 0.4280(8) 0.8540(3) 0.5116(4) 0.074(3) Uani 0.727(9) 1 d D P D 1
H30A H 0.4748 0.8263 0.5171 0.112 Uiso 0.727(9) 1 d R P D 1
H30B H 0.4495 0.8851 0.4847 0.112 Uiso 0.727(9) 1 d R P D 1
H30C H 0.3762 0.8377 0.4873 0.112 Uiso 0.727(9) 1 d R P D 1
C24B C 0.3602(10) 0.8357(4) 0.6316(5) 0.017(3) Uiso 0.273(9) 1 d D P D 2
C25B C 0.3592(16) 0.8750(6) 0.5779(8) 0.0447(19) Uani 0.273(9) 1 d D P D 2
C26B C 0.3522(18) 0.9313(7) 0.5933(9) 0.054(2) Uani 0.273(9) 1 d D P D 2
H26B H 0.3436 0.9571 0.5565 0.065 Uiso 0.273(9) 1 d R P D 2
C30B C 0.348(2) 0.8567(7) 0.5017(9) 0.074(3) Uani 0.273(9) 1 d D P D 2
H30D H 0.4081 0.8562 0.4838 0.112 Uiso 0.273(9) 1 d R P D 2
H30E H 0.3112 0.8823 0.4742 0.112 Uiso 0.273(9) 1 d R P D 2
H30F H 0.3227 0.8196 0.4985 0.112 Uiso 0.273(9) 1 d R P D 2

loop_
_atom_site_aniso_label
_atom_site_aniso_U_11
_atom_site_aniso_U_22
_atom_site_aniso_U_33
_atom_site_aniso_U_23
_atom_site_aniso_U_13
_atom_site_aniso_U_12
Ir 0.02740(8) 0.01488(6) 0.02557(8) -0.00048(5) 0.00135(5) -0.00014(5)
O1 0.0285(16) 0.009(5) 0.0270(15) 0.001(3) 0.0037(12) -0.004(2)
N2 0.0285(15) 0.012(6) 0.0237(16) 0.002(2) 0.0055(12) 0.000(2)
O2 0.0285(15) 0.012(6) 0.0237(16) 0.002(2) 0.0055(12) 0.000(2)
N1 0.0285(16) 0.009(5) 0.0270(15) 0.001(3) 0.0037(12) -0.004(2)
N3 0.0381(17) 0.0131(11) 0.0274(16) 0.0008(10) 0.0021(13) 0.0004(11)
N4 0.0301(15) 0.0152(11) 0.0274(16) 0.0008(10) 0.0011(12) 0.0009(10)
C1 0.0280(17) 0.0217(14) 0.0264(18) -0.0015(13) 0.0044(15) -0.0028(12)
C2 0.0343(19) 0.0244(15) 0.030(2) -0.0038(13) 0.0016(16) 0.0020(14)
C3 0.0323(19) 0.0369(19) 0.036(2) -0.0085(16) -0.0002(17) 0.0001(16)
C4 0.033(2) 0.042(2) 0.045(3) -0.0052(18) 0.0044(19) -0.0059(17)
C5 0.036(2) 0.0282(17) 0.039(2) -0.0045(15) 0.0073(17) -0.0073(15)
C6 0.0308(18) 0.0219(14) 0.031(2) -0.0020(13) 0.0016(15) -0.0040(13)
C7 0.040(2) 0.0193(14) 0.0233(18) -0.0007(12) 0.0052(15) -0.0040(13)
C8 0.042(2) 0.0192(14) 0.032(2) -0.0011(13) 0.0057(17) -0.0053(13)
C9 0.058(3) 0.0182(15) 0.030(2) 0.0007(13) 0.0035(19) -0.0002(15)
C10 0.046(2) 0.0188(14) 0.038(2) -0.0024(14) 0.0006(18) 0.0050(14)
C11 0.037(2) 0.0206(14) 0.033(2) 0.0000(13) -0.0025(16) 0.0014(13)
C12 0.0287(16) 0.0223(14) 0.0207(16) 0.0000(12) 0.0016(13) -0.0019(13)
C13 0.036(2) 0.0261(16) 0.035(2) -0.0020(14) -0.0015(17) 0.0053(14)
C14 0.040(2) 0.0309(18) 0.033(2) -0.0042(15) 0.0044(17) -0.0017(15)
C15 0.052(3) 0.0329(18) 0.026(2) -0.0024(15) 0.0000(19) -0.0032(17)
C16 0.052(2) 0.0271(17) 0.031(2) 0.0010(15) -0.0028(18) -0.0044(16)
C17 0.0322(18) 0.0225(15) 0.0305(19) -0.0024(13) -0.0006(15) -0.0033(13)
C18 0.0305(17) 0.0190(14) 0.0282(18) 0.0012(12) -0.0006(15) -0.0010(12)
C19 0.0309(17) 0.0209(14) 0.0299(19) 0.0031(13) 0.0027(15) 0.0002(13)
C20 0.0251(16) 0.0181(13) 0.034(2) 0.0024(13) 0.0039(15) -0.0019(12)
C21 0.0345(19) 0.0201(14) 0.0297(19) -0.0010(13) 0.0052(16) -0.0003(13)
C22 0.0327(18) 0.0207(14) 0.0275(19) 0.0001(13) 0.0025(15) -0.0016(13)
C23 0.0312(17) 0.0135(13) 0.0287(18) -0.0002(11) 0.0032(14) -0.0006(11)
C27 0.064(3) 0.0199(17) 0.062(3) -0.0069(17) -0.004(2) 0.0010(17)
C28 0.036(2) 0.0318(18) 0.052(3) -0.0142(17) -0.002(2) 0.0005(15)
C29 0.0319(19) 0.0250(16) 0.040(2) -0.0055(15) -0.0001(17) -0.0005(14)
C31 0.079(4) 0.0157(17) 0.109(5) -0.016(2) -0.006(3) 0.004(2)
C32 0.073(3) 0.043(2) 0.035(2) -0.0055(19) 0.007(2) -0.004(2)
C33 0.0336(19) 0.0198(14) 0.0291(19) 0.0017(13) 0.0013(15) -0.0009(13)
C34 0.038(2) 0.0197(14) 0.035(2) 0.0020(13) 0.0063(17) 0.0036(13)
C35 0.037(2) 0.0212(15) 0.040(2) -0.0002(15) 0.0047(17) 0.0046(14)
C36 0.038(2) 0.0188(14) 0.038(2) 0.0008(14) -0.0023(17) 0.0003(13)
C37 0.038(2) 0.0185(14) 0.035(2) 0.0041(13) 0.0077(17) -0.0025(13)
C38 0.0336(19) 0.0194(14) 0.032(2) 0.0002(13) 0.0024(16) 0.0004(13)
C39 0.047(2) 0.0268(17) 0.046(3) 0.0046(16) 0.017(2) 0.0102(16)
C40 0.047(2) 0.0214(16) 0.046(2) 0.0017(15) 0.004(2) 0.0015(15)
C41 0.044(2) 0.0229(16) 0.041(2) -0.0013(15) 0.0142(19) -0.0016(15)
C25A 0.075(6) 0.0215(19) 0.038(3) 0.0027(18) 0.003(4) -0.003(3)
C26A 0.088(7) 0.0174(19) 0.056(4) 0.010(2) -0.003(5) -0.003(3)
C30A 0.154(9) 0.028(3) 0.043(4) 0.007(2) 0.024(5) -0.002(5)
C25B 0.075(6) 0.0215(19) 0.038(3) 0.0027(18) 0.003(4) -0.003(3)
C26B 0.088(7) 0.0174(19) 0.056(4) 0.010(2) -0.003(5) -0.003(3)
C30B 0.154(9) 0.028(3) 0.043(4) 0.007(2) 0.024(5) -0.002(5)

loop_
_atom_type_symbol
_atom_type_description
_atom_type_scat_dispersion_real
_atom_type_scat_dispersion_imag
_atom_type_scat_source
C C 0.0030 0.0020 'International Tables Vol C Tables 4.2.6.8 and 6.1.1.4'
H H 0.0000 0.0000 'International Tables Vol C Tables 4.2.6.8 and 6.1.1.4'
N N 0.0060 0.0030 'International Tables Vol C Tables 4.2.6.8 and 6.1.1.4'
O O 0.0100 0.0060 'International Tables Vol C Tables 4.2.6.8 and 6.1.1.4'
Ir Ir -1.4830 7.6260 'International Tables Vol C Tables 4.2.6.8 and 6.1.1.4'

loop_
_geom_angle_atom_site_label_1
_geom_angle_atom_site_label_2
_geom_angle_atom_site_label_3
_geom_angle
_geom_angle_site_symmetry_1
_geom_angle_site_symmetry_3
N2 Ir O1 76.6(4) 2_556 .
N1 Ir O2 76.3(6) . 2_556
N3 Ir O1 94.9(4) . .
N3 Ir N2 89.8(7) . 2_556
N3 Ir O2 94.2(12) . 2_556
N3 Ir N1 88.9(8) . .
N4 Ir O1 89.8(4) . .
N4 Ir N2 95.7(7) . 2_556
N4 Ir O2 91.4(11) . 2_556
N4 Ir N1 95.7(8) . .
N4 Ir N3 173.47(11) . .
C1 Ir O1 173.4(4) . .
C1 Ir N2 98.3(6) . 2_556
C1 Ir O2 99.4(8) . 2_556
C1 Ir N1 168.6(8) . .
C1 Ir N3 80.80(13) . .
C1 Ir N4 94.99(13) . .
C1 Ir C12 89.10(14) . .
C12 Ir O1 96.2(4) . .
C12 Ir N2 172.1(7) . 2_556
C12 Ir O2 169.0(11) . 2_556
C12 Ir N1 96.6(9) . .
C12 Ir N3 94.05(12) . .
C12 Ir N4 80.83(12) . .
C23 O1 Ir 113.2(9) . .
C23 N2 Ir 116.1(13) . 2_556
C23 O2 Ir 114.2(18) . 2_556
C23 N1 Ir 116(2) . .
C7 N3 Ir 115.2(2) . .
C11 N3 Ir 124.9(2) . .
C11 N3 C7 119.6(3) . .
C18 N4 Ir 115.8(2) . .
C22 N4 Ir 125.4(2) . .
C22 N4 C18 118.8(3) . .
C2 C1 Ir 129.3(3) . .
C2 C1 C6 116.3(3) . .
C6 C1 Ir 114.3(3) . .
C3 C2 C1 121.9(3) . .
C4 C3 C2 120.1(4) . .
C5 C4 C3 120.3(4) . .
C4 C5 C6 119.5(3) . .
C1 C6 C7 114.8(3) . .
C5 C6 C1 121.8(3) . .
C5 C6 C7 123.3(3) . .
N3 C7 C6 114.2(3) . .
N3 C7 C8 120.0(3) . .
C8 C7 C6 125.8(3) . .
C9 C8 C7 120.7(4) . .
C8 C9 C10 117.5(3) . .
C8 C9 C24A 117.9(4) . .
C8 C9 C24B 132.5(7) . .
C10 C9 C24A 124.4(4) . .
C10 C9 C24B 109.9(7) . .
C11 C10 C9 119.9(4) . .
N3 C11 C10 122.0(4) . .
C13 C12 Ir 128.8(3) . .
C13 C12 C17 117.4(3) . .
C17 C12 Ir 113.6(2) . .
C14 C13 C12 121.3(3) . .
C13 C14 C15 121.0(4) . .
C16 C15 C14 118.9(4) . .
C15 C16 C17 120.3(3) . .
C12 C17 C18 115.3(3) . .
C16 C17 C12 121.1(3) . .
C16 C17 C18 123.4(3) . .
N4 C18 C17 114.0(3) . .
N4 C18 C19 120.2(3) . .
C19 C18 C17 125.7(3) . .
C20 C19 C18 121.3(3) . .
C19 C20 C21 116.1(3) . .
C19 C20 C33 121.8(3) . .
C21 C20 C33 121.9(3) . .
C22 C21 C20 120.3(3) . .
N4 C22 C21 122.9(3) . .
O1 C23 N2 127.4(7) . .
O1 C23 C23 117.3(7) . 2_556
N2 C23 C23 115.3(9) . 2_556
O2 C23 N1 127.6(11) . .
O2 C23 C23 116.8(14) . 2_556
N1 C23 C23 115.5(15) . 2_556
C28 C27 C31 120.1(5) . .
C28 C27 C26A 117.5(4) . .
C28 C27 C26B 117.2(8) . .
C26A C27 C31 121.9(5) . .
C26B C27 C31 117.9(8) . .
C27 C28 C29 121.8(4) . .
C28 C29 C32 119.9(4) . .
C28 C29 C24B 119.3(5) . .
C24A C29 C28 119.6(4) . .
C24A C29 C32 120.4(4) . .
C24B C29 C32 119.3(5) . .
C34 C33 C20 120.8(3) . .
C38 C33 C20 119.9(3) . .
C38 C33 C34 119.1(3) . .
C33 C34 C39 123.1(3) . .
C35 C34 C33 119.1(4) . .
C35 C34 C39 117.8(3) . .
C36 C35 C34 122.7(4) . .
C35 C36 C40 121.8(3) . .
C37 C36 C35 117.5(3) . .
C37 C36 C40 120.7(4) . .
C36 C37 C38 122.4(4) . .
C33 C38 C41 124.7(3) . .
C37 C38 C33 119.2(3) . .
C37 C38 C41 116.1(3) . .
C29 C24A C9 119.0(4) . .
C29 C24A C25A 120.1(5) . .
C25A C24A C9 120.6(5) . .
C24A C25A C30A 120.0(5) . .
C26A C25A C24A 118.4(6) . .
C26A C25A C30A 121.6(6) . .
C25A C26A C27 121.9(6) . .
C29 C24B C9 117.8(7) . .
C29 C24B C25B 118.7(10) . .
C25B C24B C9 122.2(10) . .
C24B C25B C30B 120.2(13) . .
C26B C25B C24B 120.4(15) . .
C26B C25B C30B 118.5(13) . .
C25B C26B C27 118.4(14) . .

loop_
_geom_bond_atom_site_label_1
_geom_bond_atom_site_label_2
_geom_bond_distance
_geom_bond_site_symmetry_2
Ir O1 2.194(13) .
Ir N2 2.135(18) 2_556
Ir O2 2.19(2) 2_556
Ir N1 2.13(3) .
Ir N3 2.042(3) .
Ir N4 2.032(3) .
Ir C1 1.993(4) .
Ir C12 2.013(3) .
O1 C23 1.286(14) .
N2 Ir 2.135(18) 2_556
N2 C23 1.307(19) .
O2 Ir 2.19(2) 2_556
O2 C23 1.28(3) .
N1 C23 1.30(3) .
N3 C7 1.360(5) .
N3 C11 1.340(5) .
N4 C18 1.361(4) .
N4 C22 1.341(4) .
C1 C2 1.408(5) .
C1 C6 1.417(4) .
C2 C3 1.394(5) .
C3 C4 1.389(5) .
C4 C5 1.382(6) .
C5 C6 1.407(5) .
C6 C7 1.456(5) .
C7 C8 1.406(4) .
C8 C9 1.386(6) .
C9 C10 1.395(6) .
C9 C24A 1.499(6) .
C9 C24B 1.512(10) .
C10 C11 1.385(5) .
C12 C13 1.386(5) .
C12 C17 1.415(5) .
C13 C14 1.385(5) .
C14 C15 1.393(5) .
C15 C16 1.383(5) .
C16 C17 1.395(5) .
C17 C18 1.462(5) .
C18 C19 1.399(4) .
C19 C20 1.393(5) .
C20 C21 1.404(5) .
C20 C33 1.494(4) .
C21 C22 1.371(5) .
C23 C23 1.526(7) 2_556
C27 C28 1.372(7) .
C27 C31 1.518(5) .
C27 C26A 1.396(8) .
C27 C26B 1.410(15) .
C28 C29 1.389(5) .
C29 C32 1.505(6) .
C29 C24A 1.388(7) .
C29 C24B 1.394(11) .
C33 C34 1.410(5) .
C33 C38 1.403(5) .
C34 C35 1.390(5) .
C34 C39 1.507(6) .
C35 C36 1.387(6) .
C36 C37 1.378(5) .
C36 C40 1.516(5) .
C37 C38 1.401(4) .
C38 C41 1.514(5) .
C24A C25A 1.398(7) .
C25A C26A 1.395(7) .
C25A C30A 1.520(9) .
C24B C25B 1.407(14) .
C25B C26B 1.403(15) .
C25B C30B 1.537(16) .
